data_7228794
loop_
_publ_author_name
'Avasthi, Ilesha'
'Khanna, Shruti'
'Tripathi, Santosh K.'
'Verma, Sandeep'

_publ_section_title
;
 N9 substituent mediated structural tuning of copper--purine complexes:
 chelate effect and thin film studies
;
_journal_name_full CrystEngComm
_journal_paper_doi 10.1039/C7CE01017F
_journal_year 2017
_chemical_formula_sum 'C11 H8 Cl N5'
_chemical_formula_weight 245.67
_chemical_name_systematic
;
 ?
;
_space_group_IT_number 19
_symmetry_cell_setting orthorhombic
_symmetry_space_group_name_Hall 'P 2ac 2ab'
_symmetry_space_group_name_H-M 'P 21 21 21'
_atom_sites_solution_hydrogens geom
_atom_sites_solution_primary direct
_atom_sites_solution_secondary difmap
_audit_creation_method SHELXL-97
_audit_update_record
;
2016-10-04 deposited with the CCDC.
2017-07-10 downloaded from the CCDC.
;
_cell_angle_alpha 90.00
_cell_angle_beta 90.00
_cell_angle_gamma 90.00
_cell_formula_units_Z 4
_cell_length_a 4.12060(10)
_cell_length_b 12.0535(4)
_cell_length_c 21.2191(7)
_cell_measurement_reflns_used 2623
_cell_measurement_temperature 100(2)
_cell_measurement_theta_max 28.3
_cell_measurement_theta_min 2.6
_cell_volume 1053.90(6)
_computing_structure_refinement 'SHELXL-97 (Sheldrick, 1997)'
_diffrn_ambient_temperature 100(2)
_diffrn_measured_fraction_theta_full 0.994
_diffrn_measured_fraction_theta_max 0.994
_diffrn_measurement_device_type 'Bruker D8 Advance diffractometer'
_diffrn_measurement_method \q/2\q
_diffrn_radiation_monochromator graphite
_diffrn_radiation_source 'fine-focus sealed tube'
_diffrn_radiation_type MoK\a
_diffrn_radiation_wavelength 0.71073
_diffrn_reflns_av_R_equivalents 0.0458
_diffrn_reflns_av_sigmaI/netI 0.0402
_diffrn_reflns_limit_h_max 5
_diffrn_reflns_limit_h_min -5
_diffrn_reflns_limit_k_max 15
_diffrn_reflns_limit_k_min -15
_diffrn_reflns_limit_l_max 28
_diffrn_reflns_limit_l_min -15
_diffrn_reflns_number 10771
_diffrn_reflns_theta_full 28.34
_diffrn_reflns_theta_max 28.34
_diffrn_reflns_theta_min 2.56
_exptl_absorpt_coefficient_mu 0.344
_exptl_absorpt_correction_T_max 0.9406
_exptl_absorpt_correction_T_min 0.9281
_exptl_absorpt_correction_type psi-scan
_exptl_absorpt_process_details '(North et al., 1968)'
_exptl_crystal_colour colourless
_exptl_crystal_density_diffrn 1.548
_exptl_crystal_density_method 'not measured'
_exptl_crystal_description needle-like
_exptl_crystal_F_000 504
_exptl_crystal_size_max 0.22
_exptl_crystal_size_mid 0.20
_exptl_crystal_size_min 0.18
_refine_diff_density_max 0.215
_refine_diff_density_min -0.318
_refine_diff_density_rms 0.065
_refine_ls_abs_structure_details 'Flack H D (1983), Acta Cryst. A39, 876-881'
_refine_ls_abs_structure_Flack 0.94(6)
_refine_ls_extinction_method none
_refine_ls_goodness_of_fit_ref 1.104
_refine_ls_hydrogen_treatment constr
_refine_ls_matrix_type full
_refine_ls_number_parameters 154
_refine_ls_number_reflns 2623
_refine_ls_number_restraints 0
_refine_ls_restrained_S_all 1.104
_refine_ls_R_factor_all 0.0428
_refine_ls_R_factor_gt 0.0354
_refine_ls_shift/su_max 0.000
_refine_ls_shift/su_mean 0.000
_refine_ls_structure_factor_coef Fsqd
_refine_ls_weighting_details 'calc w=1/[\s^2^(Fo^2^)+(0.0357P)^2^+0.2445P] where P=(Fo^2^+2Fc^2^)/3'
_refine_ls_weighting_scheme calc
_refine_ls_wR_factor_gt 0.0772
_refine_ls_wR_factor_ref 0.0806
_reflns_number_gt 2398
_reflns_number_total 2623
_reflns_threshold_expression >2sigma(I)
_cod_data_source_file c7ce01017f2.cif
_cod_data_source_block 5aprb_0m
_cod_database_code 7228794

loop_
_symmetry_equiv_pos_as_xyz
'x, y, z'
'-x+1/2, -y, z+1/2'
'x+1/2, -y+1/2, -z'
'-x, y+1/2, -z+1/2'

loop_
_atom_site_label
_atom_site_type_symbol
_atom_site_fract_x
_atom_site_fract_y
_atom_site_fract_z
_atom_site_U_iso_or_equiv
_atom_site_adp_type
_atom_site_occupancy
_atom_site_symmetry_multiplicity
_atom_site_calc_flag
_atom_site_refinement_flags
Cl1 Cl -0.17813(12) 0.19307(4) 0.05847(2) 0.02063(12) Uani 1 1 d .
N1 N -0.1133(4) -0.00031(12) 0.11283(7) 0.0165(3) Uani 1 1 d .
N9 N 0.4496(4) 0.12166(13) 0.25104(7) 0.0141(3) Uani 1 1 d .
N7 N 0.2721(4) 0.25000(12) 0.18158(7) 0.0179(3) Uani 1 1 d .
N15 N 0.3076(4) 0.17819(12) 0.38224(7) 0.0159(3) Uani 1 1 d .
N3 N 0.1928(4) -0.04188(12) 0.20661(7) 0.0152(3) Uani 1 1 d .
C15 C 0.1418(4) 0.18412(15) 0.43647(8) 0.0171(4) Uani 1 1 d .
H15 H 0.0592 0.2527 0.4486 0.021 Uiso 1 1 calc R
C6 C -0.0340(4) 0.10564(15) 0.11662(8) 0.0141(4) Uani 1 1 d .
C4 C 0.2626(4) 0.06595(14) 0.20825(7) 0.0122(3) Uani 1 1 d .
C2 C 0.0033(5) -0.06823(16) 0.15806(8) 0.0184(4) Uani 1 1 d .
H2 H -0.0559 -0.1425 0.1549 0.022 Uiso 1 1 calc R
C5 C 0.1567(5) 0.14651(13) 0.16515(8) 0.0131(3) Uani 1 1 d .
C11 C 0.4206(4) 0.07796(15) 0.36532(8) 0.0137(4) Uani 1 1 d .
C12 C 0.3716(5) -0.01643(15) 0.40054(9) 0.0197(4) Uani 1 1 d .
H12 H 0.4501 -0.0846 0.3869 0.024 Uiso 1 1 calc R
C14 C 0.0867(5) 0.09430(16) 0.47535(9) 0.0202(4) Uani 1 1 d .
H14 H -0.0258 0.1025 0.5131 0.024 Uiso 1 1 calc R
C8 C 0.4438(5) 0.23078(15) 0.23250(9) 0.0174(4) Uani 1 1 d .
H8 H 0.5526 0.2865 0.2543 0.021 Uiso 1 1 calc R
C13 C 0.2026(5) -0.00776(16) 0.45689(9) 0.0228(4) Uani 1 1 d .
H13 H 0.1681 -0.0701 0.4819 0.027 Uiso 1 1 calc R
C10 C 0.6180(4) 0.07459(16) 0.30559(8) 0.0165(4) Uani 1 1 d .
H10A H 0.8184 0.1152 0.3123 0.020 Uiso 1 1 calc R
H10B H 0.6743 -0.0019 0.2964 0.020 Uiso 1 1 calc R

loop_
_atom_site_aniso_label
_atom_site_aniso_U_11
_atom_site_aniso_U_22
_atom_site_aniso_U_33
_atom_site_aniso_U_23
_atom_site_aniso_U_13
_atom_site_aniso_U_12
Cl1 0.0264(2) 0.0209(2) 0.01456(19) 0.00483(17) -0.00202(19) 0.0042(2)
N1 0.0199(8) 0.0156(7) 0.0140(7) -0.0008(6) -0.0010(6) -0.0028(7)
N9 0.0135(7) 0.0157(8) 0.0131(7) -0.0019(6) -0.0003(6) -0.0019(6)
N7 0.0222(9) 0.0131(7) 0.0182(7) -0.0020(6) 0.0034(6) -0.0037(7)
N15 0.0182(7) 0.0150(7) 0.0147(7) -0.0010(5) -0.0005(6) 0.0011(7)
N3 0.0180(7) 0.0116(7) 0.0160(7) -0.0004(5) 0.0006(7) 0.0005(7)
C15 0.0188(9) 0.0167(8) 0.0159(8) -0.0043(7) -0.0006(7) 0.0042(8)
C6 0.0149(8) 0.0163(9) 0.0109(8) 0.0029(7) 0.0016(7) 0.0017(7)
C4 0.0114(8) 0.0142(8) 0.0110(7) -0.0001(6) 0.0016(6) -0.0007(7)
C2 0.0248(10) 0.0124(9) 0.0178(8) -0.0009(7) 0.0002(8) -0.0043(8)
C5 0.0149(8) 0.0104(8) 0.0140(8) 0.0009(6) 0.0053(7) 0.0011(8)
C11 0.0111(8) 0.0171(9) 0.0128(8) -0.0027(7) -0.0040(7) 0.0021(7)
C12 0.0207(10) 0.0147(9) 0.0238(9) -0.0018(7) -0.0011(8) 0.0038(8)
C14 0.0203(10) 0.0253(10) 0.0150(8) 0.0001(7) 0.0011(7) 0.0002(8)
C8 0.0193(9) 0.0144(9) 0.0185(8) -0.0036(7) 0.0035(8) -0.0045(8)
C13 0.0254(10) 0.0194(9) 0.0238(9) 0.0071(7) -0.0002(9) 0.0010(9)
C10 0.0112(8) 0.0234(10) 0.0151(8) -0.0027(7) -0.0030(7) 0.0037(8)

loop_
_atom_type_symbol
_atom_type_description
_atom_type_scat_dispersion_real
_atom_type_scat_dispersion_imag
_atom_type_scat_source
C C 0.0033 0.0016 'International Tables Vol C Tables 4.2.6.8 and 6.1.1.4'
H H 0.0000 0.0000 'International Tables Vol C Tables 4.2.6.8 and 6.1.1.4'
N N 0.0061 0.0033 'International Tables Vol C Tables 4.2.6.8 and 6.1.1.4'
Cl Cl 0.1484 0.1585 'International Tables Vol C Tables 4.2.6.8 and 6.1.1.4'

loop_
_geom_angle_atom_site_label_1
_geom_angle_atom_site_label_2
_geom_angle_atom_site_label_3
_geom_angle
C6 N1 C2 117.07(15)
C4 N9 C8 105.68(15)
C4 N9 C10 127.01(15)
C8 N9 C10 127.31(15)
C8 N7 C5 103.55(15)
C15 N15 C11 117.00(15)
C2 N3 C4 112.32(15)
N15 C15 C14 123.74(17)
N1 C6 C5 121.96(15)
N1 C6 Cl1 117.47(13)
C5 C6 Cl1 120.57(13)
N3 C4 N9 128.20(15)
N3 C4 C5 126.24(15)
N9 C4 C5 105.56(15)
N3 C2 N1 127.91(17)
N7 C5 C6 134.80(16)
N7 C5 C4 110.71(15)
C6 C5 C4 114.49(15)
N15 C11 C12 123.19(16)
N15 C11 C10 115.85(16)
C12 C11 C10 120.92(16)
C11 C12 C13 118.65(17)
C13 C14 C15 118.29(17)
N7 C8 N9 114.49(16)
C14 C13 C12 119.11(17)
N9 C10 C11 113.52(14)

loop_
_geom_bond_atom_site_label_1
_geom_bond_atom_site_label_2
_geom_bond_distance
Cl1 C6 1.7280(17)
N1 C6 1.321(2)
N1 C2 1.350(2)
N9 C4 1.367(2)
N9 C8 1.373(2)
N9 C10 1.464(2)
N7 C8 1.312(2)
N7 C5 1.380(2)
N15 C15 1.340(2)
N15 C11 1.344(2)
N3 C2 1.331(2)
N3 C4 1.332(2)
C15 C14 1.380(3)
C6 C5 1.386(2)
C4 C5 1.404(2)
C11 C12 1.376(3)
C11 C10 1.507(2)
C12 C13 1.388(3)
C14 C13 1.377(3)
